data_4304712
loop_
_publ_author_name
'Nicoleta Muresan'
'Connie C. Lu'
'Meenakshi Ghosh'
'Jonas C. Peters'
'Megumi Abe'
'Lawrence M. Henling'
'Thomas Weyherm\"oller'
'Eckhard Bill'
'Karl Wieghardt'

_publ_section_title
;
Bis(\a-diimine)iron Complexes: Electronic Structure Determination by
Spectroscopy and Broken Symmetry Density Functional Theoretical Calculations
;
_journal_name_full 'Inorganic Chemistry'
_journal_page_first 4579
_journal_page_last 4590
_journal_paper_doi 10.1021/ic7022693
_journal_volume 47
_journal_year 2008
_chemical_absolute_configuration rmad
_chemical_formula_sum 'C44 H48 Fe N4'
_chemical_formula_weight 688.71
_chemical_name_systematic
; 
 ? 
;
_space_group_IT_number 4
_symmetry_cell_setting monoclinic
_symmetry_space_group_name_Hall 'P 2yb'
_symmetry_space_group_name_H-M 'P 1 21 1'
_atom_sites_solution_hydrogens geom
_atom_sites_solution_primary direct
_atom_sites_solution_secondary difmap
_audit_creation_method SHELXL-97
_cell_angle_alpha 90.00
_cell_angle_beta 96.481(3)
_cell_angle_gamma 90.00
_cell_formula_units_Z 4
_cell_length_a 14.1374(3)
_cell_length_b 13.7276(3)
_cell_length_c 19.2999(5)
_cell_measurement_temperature 120(2)
_cell_volume 3721.64(15)
_computing_cell_refinement 'Bruker AXS Collect Software'
_computing_data_collection 'Bruker AXS Collect Software'
_computing_data_reduction 'Bruker AXS Collect Software'
_computing_structure_refinement 'SHELXL-97 (Sheldrick, 1997)'
_computing_structure_solution 'SHELXS-97 (Sheldrick, 1990)'
_diffrn_ambient_temperature 120(2)
_diffrn_measured_fraction_theta_full 0.997
_diffrn_measured_fraction_theta_max 0.997
_diffrn_measurement_device_type 'Bruker-Nonius KappaCCD'
_diffrn_measurement_method '2047 images at 0.5 deg.stepwise rotation in omega and phi, 30 sec./frame'
_diffrn_radiation_monochromator graphite
_diffrn_radiation_source 'rotating anode, 50 kV, 80 mA'
_diffrn_radiation_type MoK\a
_diffrn_radiation_wavelength 0.71073
_diffrn_reflns_av_R_equivalents 0.0991
_diffrn_reflns_av_sigmaI/netI 0.0624
_diffrn_reflns_limit_h_max 21
_diffrn_reflns_limit_h_min -21
_diffrn_reflns_limit_k_max 21
_diffrn_reflns_limit_k_min -21
_diffrn_reflns_limit_l_max 29
_diffrn_reflns_limit_l_min -28
_diffrn_reflns_number 110059
_diffrn_reflns_theta_full 33.50
_diffrn_reflns_theta_max 33.50
_diffrn_reflns_theta_min 2.97
_exptl_absorpt_coefficient_mu 0.441
_exptl_absorpt_correction_T_max 0.8026
_exptl_absorpt_correction_T_min 0.6291
_exptl_absorpt_correction_type multi-scan
_exptl_absorpt_process_details 'SADABS 2006/1, Bruker AXS'
_exptl_crystal_colour brown
_exptl_crystal_density_diffrn 1.229
_exptl_crystal_density_method 'not measured'
_exptl_crystal_description 'opaque block'
_exptl_crystal_F_000 1464
_exptl_crystal_size_max 0.46
_exptl_crystal_size_mid 0.46
_exptl_crystal_size_min 0.46
_refine_diff_density_max 0.425
_refine_diff_density_min -0.539
_refine_diff_density_rms 0.052
_refine_ls_abs_structure_details 'Flack H D (1983), Acta Cryst. A39, 876-881'
_refine_ls_abs_structure_Flack 0.036(8)
_refine_ls_extinction_method none
_refine_ls_goodness_of_fit_ref 1.045
_refine_ls_hydrogen_treatment constr
_refine_ls_matrix_type full
_refine_ls_number_parameters 1029
_refine_ls_number_reflns 29054
_refine_ls_number_restraints 139
_refine_ls_restrained_S_all 1.047
_refine_ls_R_factor_all 0.0557
_refine_ls_R_factor_gt 0.0512
_refine_ls_shift/su_max 0.001
_refine_ls_shift/su_mean 0.000
_refine_ls_structure_factor_coef Fsqd
_refine_ls_weighting_details 'calc w=1/[\s^2^(Fo^2^)+(0.0428P)^2^+1.5003P] where P=(Fo^2^+2Fc^2^)/3'
_refine_ls_weighting_scheme calc
_refine_ls_wR_factor_gt 0.1262
_refine_ls_wR_factor_ref 0.1299
_reflns_number_gt 26787
_reflns_number_total 29054
_reflns_threshold_expression >2sigma(I)
_cod_data_source_file ic7022693-file003_3.cif
_cod_data_source_block 6
_cod_depositor_comments
;
The following automatic conversions were performed:
'_exptl_absorpt_correction_type' value 'Multi-Scan' changed to
'multi-scan' according to
'/home/saulius/struct/CIF-dictionaries/cif_core.dic' dictionary named
'cif_core.dic' version 2.4.1 from 2010-06-29.

Automatic conversion script
Id: cif_fix_enum 1527 2010-12-29 10:47:43Z saulius 
;
_cod_database_code 4304712

loop_
_symmetry_equiv_pos_as_xyz
'x, y, z'
'-x, y+1/2, -z'

loop_
_atom_site_label
_atom_site_type_symbol
_atom_site_fract_x
_atom_site_fract_y
_atom_site_fract_z
_atom_site_U_iso_or_equiv
_atom_site_adp_type
_atom_site_occupancy
_atom_site_symmetry_multiplicity
_atom_site_calc_flag
_atom_site_refinement_flags
_atom_site_disorder_assembly
_atom_site_disorder_group
Fe1 Fe 0.219515(18) 0.37390(2) 0.139064(12) 0.02497(5) Uani 1 1 d . . .
N101 N 0.16187(10) 0.41347(13) 0.04246(7) 0.0251(2) Uani 1 1 d . A .
C102 C 0.20490(12) 0.36505(15) -0.00523(8) 0.0254(3) Uani 1 1 d . . .
C103 C 0.20810(13) 0.37330(17) -0.08445(9) 0.0312(3) Uani 1 1 d . A .
C104 C 0.15602(16) 0.27866(19) -0.11620(10) 0.0363(4) Uani 1 1 d . . .
H10A H 0.0933 0.2706 -0.0988 0.044 Uiso 1 1 calc R A .
H10B H 0.1467 0.2819 -0.1678 0.044 Uiso 1 1 calc R . .
C105 C 0.22317(17) 0.19447(17) -0.09131(11) 0.0369(4) Uani 1 1 d . A .
H10C H 0.2456 0.1595 -0.1313 0.044 Uiso 1 1 calc R . .
H10D H 0.1915 0.1476 -0.0625 0.044 Uiso 1 1 calc R . .
C106 C 0.30763(14) 0.24801(16) -0.04681(9) 0.0313(4) Uani 1 1 d . . .
H106 H 0.3680 0.2099 -0.0374 0.038 Uiso 1 1 calc R A .
C107 C 0.26702(12) 0.28868(14) 0.01738(8) 0.0246(3) Uani 1 1 d . A .
N108 N 0.28395(10) 0.27098(12) 0.08612(7) 0.0234(2) Uani 1 1 d . A .
C109 C 0.17753(19) 0.4677(2) -0.12073(12) 0.0426(5) Uani 1 1 d . . .
H10E H 0.1833 0.4618 -0.1707 0.064 Uiso 1 1 calc R A .
H10F H 0.2183 0.5208 -0.1010 0.064 Uiso 1 1 calc R . .
H10G H 0.1112 0.4815 -0.1140 0.064 Uiso 1 1 calc R . .
C110 C 0.31485(15) 0.34406(17) -0.08784(10) 0.0339(4) Uani 1 1 d . A .
C111 C 0.34056(19) 0.3285(2) -0.16282(11) 0.0457(6) Uani 1 1 d . . .
H11A H 0.2956 0.2824 -0.1874 0.068 Uiso 1 1 calc R A .
H11B H 0.4053 0.3023 -0.1609 0.068 Uiso 1 1 calc R . .
H11C H 0.3371 0.3909 -0.1877 0.068 Uiso 1 1 calc R . .
C112 C 0.38612(16) 0.4157(2) -0.05103(12) 0.0413(5) Uani 1 1 d . . .
H11D H 0.3712 0.4263 -0.0032 0.062 Uiso 1 1 calc R A .
H11E H 0.3824 0.4778 -0.0763 0.062 Uiso 1 1 calc R . .
H11F H 0.4506 0.3890 -0.0499 0.062 Uiso 1 1 calc R . .
C113 C 0.09426(13) 0.48791(15) 0.02182(9) 0.0268(3) Uani 1 1 d . . .
C114 C 0.11418(17) 0.58390(16) 0.04184(11) 0.0346(4) Uani 1 1 d . A .
H114 H 0.1723 0.5993 0.0693 0.042 Uiso 1 1 calc R . .
C115 C 0.0488(2) 0.65742(19) 0.02148(13) 0.0450(6) Uani 1 1 d . . .
H115 H 0.0630 0.7229 0.0349 0.054 Uiso 1 1 calc R A .
C116 C -0.0369(2) 0.6360(2) -0.01821(14) 0.0497(7) Uani 1 1 d . A .
H116 H -0.0807 0.6865 -0.0326 0.060 Uiso 1 1 calc R . .
C117 C -0.05757(17) 0.5406(2) -0.03649(14) 0.0478(6) Uani 1 1 d . . .
H117 H -0.1167 0.5254 -0.0627 0.057 Uiso 1 1 calc R A .
C118 C 0.00708(15) 0.46579(19) -0.01704(12) 0.0371(4) Uani 1 1 d . A .
H118 H -0.0079 0.4004 -0.0301 0.045 Uiso 1 1 calc R . .
C119 C 0.33838(12) 0.19129(13) 0.11391(9) 0.0230(3) Uani 1 1 d . . .
C120 C 0.39115(14) 0.20270(16) 0.17947(10) 0.0310(4) Uani 1 1 d . A .
H120 H 0.3919 0.2641 0.2023 0.037 Uiso 1 1 calc R . .
C121 C 0.44231(16) 0.12538(19) 0.21142(11) 0.0374(4) Uani 1 1 d . . .
H121 H 0.4782 0.1347 0.2556 0.045 Uiso 1 1 calc R A .
C122 C 0.44163(18) 0.03544(19) 0.17986(13) 0.0414(5) Uani 1 1 d . A .
H122 H 0.4767 -0.0172 0.2019 0.050 Uiso 1 1 calc R . .
C123 C 0.3889(2) 0.02263(19) 0.11527(14) 0.0449(5) Uani 1 1 d . . .
H123 H 0.3879 -0.0393 0.0932 0.054 Uiso 1 1 calc R A .
C124 C 0.33714(17) 0.09994(16) 0.08222(11) 0.0345(4) Uani 1 1 d . A .
H124 H 0.3012 0.0901 0.0382 0.041 Uiso 1 1 calc R . .
N131 N 0.1804(3) 0.3388(3) 0.2321(2) 0.0218(6) Uani 0.5643(16) 1 d PD A 1
C132 C 0.2198(3) 0.3994(2) 0.28245(16) 0.0227(5) Uani 0.5643(16) 1 d PD A 1
C133 C 0.2322(2) 0.3967(2) 0.36257(14) 0.0291(4) Uani 0.5643(16) 1 d PD A 1
C134 C 0.1701(5) 0.4849(6) 0.3851(3) 0.0442(15) Uani 0.5643(16) 1 d PD A 1
H13A H 0.1040 0.4805 0.3622 0.053 Uiso 0.5643(16) 1 calc PR A 1
H13B H 0.1687 0.4855 0.4363 0.053 Uiso 0.5643(16) 1 calc PR A 1
C135 C 0.2199(3) 0.5766(3) 0.3610(2) 0.0412(7) Uani 0.5643(16) 1 d PD A 1
H13C H 0.2401 0.6201 0.4009 0.049 Uiso 0.5643(16) 1 calc PR A 1
H13D H 0.1776 0.6131 0.3258 0.049 Uiso 0.5643(16) 1 calc PR A 1
C136 C 0.3082(2) 0.5347(2) 0.32859(16) 0.0318(5) Uani 0.5643(16) 1 d PD A 1
H136 H 0.3610 0.5817 0.3234 0.038 Uiso 0.5643(16) 1 calc PR A 1
C137 C 0.2669(3) 0.4817(2) 0.26205(17) 0.0259(6) Uani 0.5643(16) 1 d PD A 1
N138 N 0.2776(4) 0.4955(3) 0.1946(2) 0.0250(6) Uani 0.5643(16) 1 d PD A 1
C139 C 0.2214(3) 0.3024(3) 0.40002(19) 0.0408(7) Uani 0.5643(16) 1 d PD A 1
H13E H 0.2311 0.3136 0.4505 0.061 Uiso 0.5643(16) 1 calc PR A 1
H13F H 0.2688 0.2556 0.3871 0.061 Uiso 0.5643(16) 1 calc PR A 1
H13G H 0.1573 0.2763 0.3870 0.061 Uiso 0.5643(16) 1 calc PR A 1
C140 C 0.3343(2) 0.4456(3) 0.37541(16) 0.0331(5) Uani 0.5643(16) 1 d PD A 1
C141 C 0.3643(3) 0.4750(4) 0.45195(18) 0.0462(8) Uani 0.5643(16) 1 d PD A 1
H14A H 0.3141 0.5149 0.4688 0.069 Uiso 0.5643(16) 1 calc PR A 1
H14B H 0.4236 0.5125 0.4549 0.069 Uiso 0.5643(16) 1 calc PR A 1
H14C H 0.3741 0.4162 0.4807 0.069 Uiso 0.5643(16) 1 calc PR A 1
C142 C 0.4119(5) 0.3836(4) 0.3484(3) 0.0335(10) Uani 0.5643(16) 1 d PD A 1
H14D H 0.3922 0.3652 0.2998 0.050 Uiso 0.5643(16) 1 calc PR A 1
H14E H 0.4221 0.3247 0.3770 0.050 Uiso 0.5643(16) 1 calc PR A 1
H14F H 0.4712 0.4210 0.3510 0.050 Uiso 0.5643(16) 1 calc PR A 1
C143 C 0.1199(4) 0.2610(3) 0.2466(3) 0.0242(7) Uani 0.5643(16) 1 d PD A 1
C144 C 0.0431(4) 0.2739(3) 0.2853(3) 0.0313(9) Uani 0.5643(16) 1 d PD A 1
H144 H 0.0317 0.3363 0.3040 0.038 Uiso 0.5643(16) 1 calc PR A 1
C145 C -0.0163(4) 0.1975(4) 0.2968(4) 0.0356(10) Uani 0.5643(16) 1 d PD A 1
H145 H -0.0666 0.2071 0.3248 0.043 Uiso 0.5643(16) 1 calc PR A 1
C146 C -0.0035(6) 0.1070(4) 0.2681(4) 0.0375(11) Uani 0.5643(16) 1 d PD A 1
H146 H -0.0449 0.0546 0.2759 0.045 Uiso 0.5643(16) 1 calc PR A 1
C147 C 0.0707(5) 0.0936(4) 0.2276(3) 0.0354(8) Uani 0.5643(16) 1 d PD A 1
H147 H 0.0800 0.0317 0.2076 0.043 Uiso 0.5643(16) 1 calc PR A 1
C148 C 0.1315(4) 0.1705(4) 0.2161(3) 0.0296(8) Uani 0.5643(16) 1 d PD A 1
H148 H 0.1811 0.1611 0.1873 0.036 Uiso 0.5643(16) 1 calc PR A 1
C149 C 0.3220(5) 0.5774(4) 0.1708(3) 0.0304(7) Uani 0.5643(16) 1 d PD A 1
C150 C 0.3065(6) 0.6732(4) 0.1962(4) 0.0414(10) Uani 0.5643(16) 1 d PD A 1
H150 H 0.2668 0.6824 0.2322 0.050 Uiso 0.5643(16) 1 calc PR A 1
C151 C 0.3489(6) 0.7523(5) 0.1684(5) 0.0541(13) Uani 0.5643(16) 1 d PD A 1
H151 H 0.3364 0.8161 0.1841 0.065 Uiso 0.5643(16) 1 calc PR A 1
C152 C 0.4096(9) 0.7393(6) 0.1178(7) 0.0644(15) Uani 0.5643(16) 1 d PD A 1
H152 H 0.4400 0.7942 0.1000 0.077 Uiso 0.5643(16) 1 calc PR A 1
C153 C 0.4265(8) 0.6467(6) 0.0928(5) 0.0554(13) Uani 0.5643(16) 1 d PD A 1
H153 H 0.4676 0.6383 0.0575 0.067 Uiso 0.5643(16) 1 calc PR A 1
C154 C 0.3828(6) 0.5662(5) 0.1198(3) 0.0391(10) Uani 0.5643(16) 1 d PD A 1
H154 H 0.3948 0.5029 0.1031 0.047 Uiso 0.5643(16) 1 calc PR A 1
Fe2 Fe 0.790598(18) 0.406254(19) 0.354296(12) 0.02426(5) Uani 1 1 d . . .
N201 N 0.74016(12) 0.30172(12) 0.28772(8) 0.0269(3) Uani 1 1 d . B .
C202 C 0.76329(14) 0.32042(14) 0.22307(9) 0.0280(3) Uani 1 1 d . . .
C203 C 0.73669(16) 0.27815(15) 0.14991(9) 0.0322(4) Uani 1 1 d . B .
C204 C 0.83192(18) 0.23449(16) 0.12861(10) 0.0357(4) Uani 1 1 d . . .
H20A H 0.8621 0.1905 0.1653 0.043 Uiso 1 1 calc R B .
H20B H 0.8204 0.1978 0.0843 0.043 Uiso 1 1 calc R . .
C205 C 0.89543(18) 0.32546(17) 0.12013(10) 0.0384(4) Uani 1 1 d . B .
H20C H 0.9545 0.3230 0.1529 0.046 Uiso 1 1 calc R . .
H20D H 0.9125 0.3306 0.0719 0.046 Uiso 1 1 calc R . .
C206 C 0.83110(14) 0.41149(16) 0.13751(8) 0.0309(3) Uani 1 1 d . . .
H206 H 0.8501 0.4772 0.1215 0.037 Uiso 1 1 calc R B .
C207 C 0.82066(12) 0.40269(15) 0.21484(8) 0.0268(3) Uani 1 1 d . B .
N208 N 0.85135(11) 0.45640(12) 0.27080(7) 0.0260(3) Uani 1 1 d . B .
C209 C 0.6499(2) 0.21271(18) 0.13693(12) 0.0413(5) Uani 1 1 d . . .
H20E H 0.6423 0.1915 0.0881 0.062 Uiso 1 1 calc R B .
H20F H 0.5931 0.2488 0.1468 0.062 Uiso 1 1 calc R . .
H20G H 0.6583 0.1556 0.1675 0.062 Uiso 1 1 calc R . .
C210 C 0.73061(16) 0.37561(17) 0.10701(9) 0.0348(4) Uani 1 1 d . B .
C211 C 0.7228(2) 0.3602(2) 0.02748(11) 0.0514(7) Uani 1 1 d . . .
H21A H 0.7744 0.3176 0.0161 0.077 Uiso 1 1 calc R B .
H21B H 0.7276 0.4233 0.0043 0.077 Uiso 1 1 calc R . .
H21C H 0.6614 0.3301 0.0115 0.077 Uiso 1 1 calc R . .
C212 C 0.65004(17) 0.44290(18) 0.12320(13) 0.0418(5) Uani 1 1 d . . .
H21D H 0.6543 0.4539 0.1736 0.063 Uiso 1 1 calc R B .
H21E H 0.5887 0.4127 0.1071 0.063 Uiso 1 1 calc R . .
H21F H 0.6554 0.5053 0.0993 0.063 Uiso 1 1 calc R . .
C213 C 0.69756(14) 0.21574(15) 0.30828(9) 0.0282(3) Uani 1 1 d . . .
C214 C 0.63129(15) 0.22294(17) 0.35674(11) 0.0331(4) Uani 1 1 d . B .
H214 H 0.6118 0.2854 0.3709 0.040 Uiso 1 1 calc R . .
C215 C 0.59363(18) 0.14005(19) 0.38440(12) 0.0394(5) Uani 1 1 d . . .
H215 H 0.5490 0.1464 0.4174 0.047 Uiso 1 1 calc R B .
C216 C 0.62063(19) 0.04779(19) 0.36427(12) 0.0403(5) Uani 1 1 d . B .
H216 H 0.5944 -0.0088 0.3830 0.048 Uiso 1 1 calc R . .
C217 C 0.6864(2) 0.03961(17) 0.31636(11) 0.0388(5) Uani 1 1 d . . .
H217 H 0.7054 -0.0232 0.3025 0.047 Uiso 1 1 calc R B .
C218 C 0.72519(17) 0.12244(16) 0.28827(10) 0.0333(4) Uani 1 1 d . B .
H218 H 0.7703 0.1157 0.2556 0.040 Uiso 1 1 calc R . .
C219 C 0.90987(13) 0.53830(16) 0.26362(9) 0.0286(3) Uani 1 1 d . . .
C220 C 0.89586(17) 0.62239(17) 0.30239(12) 0.0372(4) Uani 1 1 d . B .
H220 H 0.8473 0.6233 0.3326 0.045 Uiso 1 1 calc R . .
C221 C 0.9520(2) 0.7040(2) 0.29709(15) 0.0485(6) Uani 1 1 d . . .
H221 H 0.9416 0.7604 0.3238 0.058 Uiso 1 1 calc R B .
C222 C 1.0234(2) 0.7045(2) 0.25323(14) 0.0501(7) Uani 1 1 d . B .
H222 H 1.0611 0.7611 0.2492 0.060 Uiso 1 1 calc R . .
C223 C 1.03894(16) 0.6218(2) 0.21556(12) 0.0452(6) Uani 1 1 d . . .
H223 H 1.0880 0.6216 0.1858 0.054 Uiso 1 1 calc R B .
C224 C 0.98390(14) 0.5387(2) 0.22052(11) 0.0375(4) Uani 1 1 d . B .
H224 H 0.9962 0.4820 0.1948 0.045 Uiso 1 1 calc R . .
N231 N 0.7242(6) 0.4919(7) 0.4146(4) 0.0221(8) Uani 0.4662(17) 1 d PD B 1
C232 C 0.7409(3) 0.4651(4) 0.4820(2) 0.0237(6) Uani 0.4662(17) 1 d PD B 1
C233 C 0.7030(3) 0.4921(3) 0.55090(17) 0.0302(5) Uani 0.4662(17) 1 d PD B 1
C234 C 0.7883(5) 0.5380(4) 0.5981(4) 0.0372(8) Uani 0.4662(17) 1 d PD B 1
H23A H 0.7677 0.5626 0.6422 0.045 Uiso 0.4662(17) 1 calc PR B 1
H23B H 0.8168 0.5923 0.5738 0.045 Uiso 0.4662(17) 1 calc PR B 1
C235 C 0.8607(3) 0.4518(3) 0.6122(2) 0.0361(6) Uani 0.4662(17) 1 d PD B 1
H23C H 0.9209 0.4656 0.5923 0.043 Uiso 0.4662(17) 1 calc PR B 1
H23D H 0.8750 0.4390 0.6628 0.043 Uiso 0.4662(17) 1 calc PR B 1
C236 C 0.8068(2) 0.3640(3) 0.57420(16) 0.0270(4) Uani 0.4662(17) 1 d PD B 1
H236 H 0.8302 0.2977 0.5890 0.032 Uiso 0.4662(17) 1 calc PR B 1
C237 C 0.8030(4) 0.3865(5) 0.4968(3) 0.0244(7) Uani 0.4662(17) 1 d PD B 1
N238 N 0.8482(7) 0.3452(5) 0.4469(5) 0.0229(7) Uani 0.4662(17) 1 d PD B 1
C239 C 0.6116(3) 0.5504(4) 0.5500(2) 0.0407(7) Uani 0.4662(17) 1 d PD B 1
H23E H 0.5973 0.5611 0.5979 0.061 Uiso 0.4662(17) 1 calc PR B 1
H23F H 0.5591 0.5144 0.5240 0.061 Uiso 0.4662(17) 1 calc PR B 1
H23G H 0.6192 0.6134 0.5274 0.061 Uiso 0.4662(17) 1 calc PR B 1
C240 C 0.7015(3) 0.3867(3) 0.58408(17) 0.0329(5) Uani 0.4662(17) 1 d PD B 1
C241 C 0.6824(4) 0.3879(4) 0.66130(19) 0.0443(8) Uani 0.4662(17) 1 d PD B 1
H24A H 0.7280 0.4316 0.6878 0.066 Uiso 0.4662(17) 1 calc PR B 1
H24B H 0.6896 0.3220 0.6806 0.066 Uiso 0.4662(17) 1 calc PR B 1
H24C H 0.6175 0.4111 0.6646 0.066 Uiso 0.4662(17) 1 calc PR B 1
C242 C 0.6298(5) 0.3193(5) 0.5424(3) 0.0438(10) Uani 0.4662(17) 1 d PD B 1
H24D H 0.6424 0.3184 0.4935 0.066 Uiso 0.4662(17) 1 calc PR B 1
H24E H 0.5651 0.3433 0.5454 0.066 Uiso 0.4662(17) 1 calc PR B 1
H24F H 0.6361 0.2533 0.5616 0.066 Uiso 0.4662(17) 1 calc PR B 1
C243 C 0.6738(7) 0.5787(8) 0.3891(5) 0.0253(10) Uani 0.4662(17) 1 d PD B 1
C244 C 0.6869(4) 0.6665(4) 0.4231(3) 0.0333(8) Uani 0.4662(17) 1 d PD B 1
H244 H 0.7256 0.6704 0.4666 0.040 Uiso 0.4662(17) 1 calc PR B 1
C245 C 0.6427(4) 0.7502(5) 0.3932(3) 0.0410(9) Uani 0.4662(17) 1 d PD B 1
H245 H 0.6522 0.8112 0.4162 0.049 Uiso 0.4662(17) 1 calc PR B 1
C246 C 0.5857(6) 0.7446(8) 0.3308(5) 0.0485(15) Uani 0.4662(17) 1 d PD B 1
H246 H 0.5536 0.8012 0.3121 0.058 Uiso 0.4662(17) 1 calc PR B 1
C247 C 0.5748(9) 0.6593(9) 0.2958(6) 0.0412(11) Uani 0.4662(17) 1 d PD B 1
H247 H 0.5395 0.6574 0.2509 0.049 Uiso 0.4662(17) 1 calc PR B 1
C248 C 0.6157(15) 0.5734(13) 0.3256(6) 0.0344(13) Uani 0.4662(17) 1 d PD B 1
H248 H 0.6039 0.5125 0.3028 0.041 Uiso 0.4662(17) 1 calc PR B 1
C249 C 0.9070(8) 0.2659(6) 0.4638(6) 0.0274(11) Uani 0.4662(17) 1 d PD B 1
C250 C 1.0025(6) 0.2793(4) 0.4957(6) 0.0413(11) Uani 0.4662(17) 1 d PD B 1
H250 H 1.0265 0.3431 0.5054 0.050 Uiso 0.4662(17) 1 calc PR B 1
C251 C 1.0600(7) 0.1992(6) 0.5126(7) 0.0543(18) Uani 0.4662(17) 1 d PD B 1
H251 H 1.1242 0.2095 0.5316 0.065 Uiso 0.4662(17) 1 calc PR B 1
C252 C 1.0275(8) 0.1057(5) 0.5028(5) 0.0480(15) Uani 0.4662(17) 1 d PD B 1
H252 H 1.0675 0.0517 0.5161 0.058 Uiso 0.4662(17) 1 calc PR B 1
C253 C 0.9323(10) 0.0917(5) 0.4723(8) 0.0435(14) Uani 0.4662(17) 1 d PD B 1
H253 H 0.9084 0.0275 0.4642 0.052 Uiso 0.4662(17) 1 calc PR B 1
C254 C 0.8741(14) 0.1714(8) 0.4543(14) 0.0370(17) Uani 0.4662(17) 1 d PD B 1
H254 H 0.8101 0.1607 0.4349 0.044 Uiso 0.4662(17) 1 calc PR B 1
N731 N 0.8374(6) 0.3654(4) 0.4508(4) 0.0229(7) Uani 0.5338(17) 1 d PD B 2
C732 C 0.7789(3) 0.3994(4) 0.4956(3) 0.0244(7) Uani 0.5338(17) 1 d PD B 2
C733 C 0.7561(2) 0.3684(2) 0.56831(14) 0.0270(4) Uani 0.5338(17) 1 d PD B 2
C734 C 0.6627(4) 0.3082(4) 0.5538(2) 0.0372(8) Uani 0.5338(17) 1 d PD B 2
H73A H 0.6448 0.2786 0.5972 0.045 Uiso 0.5338(17) 1 calc PR B 2
H73B H 0.6696 0.2560 0.5194 0.045 Uiso 0.5338(17) 1 calc PR B 2
C735 C 0.5868(2) 0.3854(3) 0.52400(18) 0.0361(6) Uani 0.5338(17) 1 d PD B 2
H73C H 0.5610 0.3694 0.4755 0.043 Uiso 0.5338(17) 1 calc PR B 2
H73D H 0.5337 0.3895 0.5532 0.043 Uiso 0.5338(17) 1 calc PR B 2
C736 C 0.6453(2) 0.4823(3) 0.52704(15) 0.0302(5) Uani 0.5338(17) 1 d PD B 2
H736 H 0.6070 0.5437 0.5248 0.036 Uiso 0.5338(17) 1 calc PR B 2
C737 C 0.7121(3) 0.4704(3) 0.4710(2) 0.0237(6) Uani 0.5338(17) 1 d PD B 2
N738 N 0.7065(5) 0.4985(6) 0.4039(3) 0.0221(8) Uani 0.5338(17) 1 d PD B 2
C739 C 0.8328(3) 0.3211(4) 0.6188(2) 0.0407(7) Uani 0.5338(17) 1 d PD B 2
H73E H 0.8068 0.3061 0.6625 0.061 Uiso 0.5338(17) 1 calc PR B 2
H73F H 0.8867 0.3659 0.6280 0.061 Uiso 0.5338(17) 1 calc PR B 2
H73G H 0.8543 0.2608 0.5983 0.061 Uiso 0.5338(17) 1 calc PR B 2
C740 C 0.7160(2) 0.4686(3) 0.59358(16) 0.0329(5) Uani 0.5338(17) 1 d PD B 2
C741 C 0.6666(4) 0.4586(4) 0.66080(19) 0.0443(8) Uani 0.5338(17) 1 d PD B 2
H74A H 0.6175 0.4080 0.6542 0.066 Uiso 0.5338(17) 1 calc PR B 2
H74B H 0.6371 0.5208 0.6710 0.066 Uiso 0.5338(17) 1 calc PR B 2
H74C H 0.7139 0.4407 0.6998 0.066 Uiso 0.5338(17) 1 calc PR B 2
C742 C 0.7935(5) 0.5469(5) 0.6040(4) 0.0438(10) Uani 0.5338(17) 1 d PD B 2
H74D H 0.8245 0.5533 0.5613 0.066 Uiso 0.5338(17) 1 calc PR B 2
H74E H 0.8409 0.5281 0.6428 0.066 Uiso 0.5338(17) 1 calc PR B 2
H74F H 0.7648 0.6093 0.6147 0.066 Uiso 0.5338(17) 1 calc PR B 2
C743 C 0.9037(7) 0.2870(5) 0.4729(5) 0.0274(11) Uani 0.5338(17) 1 d PD B 2
C744 C 0.9951(5) 0.3089(4) 0.4995(6) 0.0413(11) Uani 0.5338(17) 1 d PD B 2
H744 H 1.0161 0.3746 0.5027 0.050 Uiso 0.5338(17) 1 calc PR B 2
C745 C 1.0572(6) 0.2328(6) 0.5221(6) 0.0543(18) Uani 0.5338(17) 1 d PD B 2
H745 H 1.1193 0.2471 0.5440 0.065 Uiso 0.5338(17) 1 calc PR B 2
C746 C 1.0286(7) 0.1377(5) 0.5127(5) 0.0480(15) Uani 0.5338(17) 1 d PD B 2
H746 H 1.0711 0.0865 0.5281 0.058 Uiso 0.5338(17) 1 calc PR B 2
C747 C 0.9408(9) 0.1164(5) 0.4817(7) 0.0435(14) Uani 0.5338(17) 1 d PD B 2
H747 H 0.9233 0.0503 0.4731 0.052 Uiso 0.5338(17) 1 calc PR B 2
C748 C 0.8747(13) 0.1907(8) 0.4620(11) 0.0370(17) Uani 0.5338(17) 1 d PD B 2
H748 H 0.8120 0.1757 0.4417 0.044 Uiso 0.5338(17) 1 calc PR B 2
C749 C 0.6526(5) 0.5767(7) 0.3785(4) 0.0253(10) Uani 0.5338(17) 1 d PD B 2
C750 C 0.6497(3) 0.6658(4) 0.4172(3) 0.0333(8) Uani 0.5338(17) 1 d PD B 2
H750 H 0.6810 0.6701 0.4633 0.040 Uiso 0.5338(17) 1 calc PR B 2
C751 C 0.6010(4) 0.7455(4) 0.3869(3) 0.0410(9) Uani 0.5338(17) 1 d PD B 2
H751 H 0.5985 0.8036 0.4134 0.049 Uiso 0.5338(17) 1 calc PR B 2
C752 C 0.5565(5) 0.7435(7) 0.3201(5) 0.0485(15) Uani 0.5338(17) 1 d PD B 2
H752 H 0.5255 0.7999 0.3000 0.058 Uiso 0.5338(17) 1 calc PR B 2
C753 C 0.5574(7) 0.6553(9) 0.2814(5) 0.0412(11) Uani 0.5338(17) 1 d PD B 2
H753 H 0.5232 0.6507 0.2362 0.049 Uiso 0.5338(17) 1 calc PR B 2
C754 C 0.6090(13) 0.5761(12) 0.3103(5) 0.0344(13) Uani 0.5338(17) 1 d PD B 2
H754 H 0.6145 0.5197 0.2825 0.041 Uiso 0.5338(17) 1 calc PR B 2
N631 N 0.2750(5) 0.4705(4) 0.2031(3) 0.0250(6) Uani 0.4357(16) 1 d PD A 2
C632 C 0.2649(3) 0.4457(3) 0.2697(2) 0.0259(6) Uani 0.4357(16) 1 d PD A 2
C633 C 0.3196(3) 0.4725(3) 0.34036(19) 0.0318(5) Uani 0.4357(16) 1 d PD A 2
C634 C 0.3968(7) 0.3884(7) 0.3550(4) 0.0442(15) Uani 0.4357(16) 1 d PD A 2
H63A H 0.4357 0.3819 0.3156 0.053 Uiso 0.4357(16) 1 calc PR A 2
H63B H 0.4396 0.4016 0.3982 0.053 Uiso 0.4357(16) 1 calc PR A 2
C635 C 0.3371(3) 0.2957(3) 0.3628(3) 0.0412(7) Uani 0.4357(16) 1 d PD A 2
H63C H 0.3553 0.2640 0.4084 0.049 Uiso 0.4357(16) 1 calc PR A 2
H63D H 0.3451 0.2485 0.3251 0.049 Uiso 0.4357(16) 1 calc PR A 2
C636 C 0.2318(3) 0.3345(3) 0.35722(17) 0.0291(4) Uani 0.4357(16) 1 d PD A 2
H636 H 0.1842 0.2911 0.3763 0.035 Uiso 0.4357(16) 1 calc PR A 2
C637 C 0.2104(3) 0.3636(3) 0.2802(2) 0.0227(5) Uani 0.4357(16) 1 d PD A 2
N638 N 0.1656(4) 0.3144(4) 0.2258(3) 0.0218(6) Uani 0.4357(16) 1 d PD A 2
C639 C 0.3584(4) 0.5730(4) 0.3549(3) 0.0408(7) Uani 0.4357(16) 1 d PD A 2
H63E H 0.3923 0.5753 0.4020 0.061 Uiso 0.4357(16) 1 calc PR A 2
H63F H 0.3058 0.6199 0.3513 0.061 Uiso 0.4357(16) 1 calc PR A 2
H63G H 0.4023 0.5895 0.3209 0.061 Uiso 0.4357(16) 1 calc PR A 2
C640 C 0.2442(3) 0.4366(3) 0.38957(19) 0.0331(5) Uani 0.4357(16) 1 d PD A 2
C641 C 0.2835(4) 0.4339(5) 0.4676(2) 0.0462(8) Uani 0.4357(16) 1 d PD A 2
H64A H 0.3427 0.3962 0.4734 0.069 Uiso 0.4357(16) 1 calc PR A 2
H64B H 0.2365 0.4034 0.4943 0.069 Uiso 0.4357(16) 1 calc PR A 2
H64C H 0.2962 0.5005 0.4845 0.069 Uiso 0.4357(16) 1 calc PR A 2
C642 C 0.1511(6) 0.4941(6) 0.3809(4) 0.0335(10) Uani 0.4357(16) 1 d PD A 2
H64D H 0.1265 0.4967 0.3314 0.050 Uiso 0.4357(16) 1 calc PR A 2
H64E H 0.1627 0.5604 0.3986 0.050 Uiso 0.4357(16) 1 calc PR A 2
H64F H 0.1044 0.4619 0.4070 0.050 Uiso 0.4357(16) 1 calc PR A 2
C643 C 0.3203(6) 0.5560(5) 0.1833(4) 0.0304(7) Uani 0.4357(16) 1 d PD A 2
C644 C 0.2935(8) 0.6492(5) 0.2031(6) 0.0414(10) Uani 0.4357(16) 1 d PD A 2
H644 H 0.2486 0.6562 0.2359 0.050 Uiso 0.4357(16) 1 calc PR A 2
C645 C 0.3318(9) 0.7306(6) 0.1755(7) 0.0541(13) Uani 0.4357(16) 1 d PD A 2
H645 H 0.3137 0.7933 0.1902 0.065 Uiso 0.4357(16) 1 calc PR A 2
C646 C 0.3960(12) 0.7228(8) 0.1269(9) 0.0644(15) Uani 0.4357(16) 1 d PD A 2
H646 H 0.4218 0.7796 0.1081 0.077 Uiso 0.4357(16) 1 calc PR A 2
C647 C 0.4224(11) 0.6309(8) 0.1059(7) 0.0554(13) Uani 0.4357(16) 1 d PD A 2
H647 H 0.4662 0.6247 0.0723 0.067 Uiso 0.4357(16) 1 calc PR A 2
C648 C 0.3848(8) 0.5475(7) 0.1340(5) 0.0391(10) Uani 0.4357(16) 1 d PD A 2
H648 H 0.4033 0.4848 0.1195 0.047 Uiso 0.4357(16) 1 calc PR A 2
C649 C 0.1080(5) 0.2347(4) 0.2378(3) 0.0242(7) Uani 0.4357(16) 1 d PD A 2
C650 C 0.0381(6) 0.2410(4) 0.2853(5) 0.0313(9) Uani 0.4357(16) 1 d PD A 2
H650 H 0.0303 0.3001 0.3096 0.038 Uiso 0.4357(16) 1 calc PR A 2
C651 C -0.0182(6) 0.1618(5) 0.2962(5) 0.0356(10) Uani 0.4357(16) 1 d PD A 2
H651 H -0.0664 0.1674 0.3265 0.043 Uiso 0.4357(16) 1 calc PR A 2
C652 C -0.0050(7) 0.0744(5) 0.2634(6) 0.0375(11) Uani 0.4357(16) 1 d PD A 2
H652 H -0.0411 0.0189 0.2735 0.045 Uiso 0.4357(16) 1 calc PR A 2
C653 C 0.0612(6) 0.0674(5) 0.2153(4) 0.0354(8) Uani 0.4357(16) 1 d PD A 2
H653 H 0.0674 0.0084 0.1905 0.043 Uiso 0.4357(16) 1 calc PR A 2
C654 C 0.1182(6) 0.1472(5) 0.2040(4) 0.0296(8) Uani 0.4357(16) 1 d PD A 2
H654 H 0.1649 0.1414 0.1725 0.036 Uiso 0.4357(16) 1 calc PR A 2

loop_
_atom_site_aniso_label
_atom_site_aniso_U_11
_atom_site_aniso_U_22
_atom_site_aniso_U_33
_atom_site_aniso_U_23
_atom_site_aniso_U_13
_atom_site_aniso_U_12
Fe1 0.02903(11) 0.02522(11) 0.02120(9) -0.00059(8) 0.00524(8) 0.00464(9)
N101 0.0278(6) 0.0237(6) 0.0246(5) 0.0032(5) 0.0062(5) 0.0030(6)
C102 0.0258(6) 0.0271(8) 0.0243(6) 0.0037(6) 0.0076(5) 0.0025(6)
C103 0.0321(8) 0.0370(9) 0.0261(6) 0.0060(7) 0.0113(6) 0.0053(8)
C104 0.0352(9) 0.0454(12) 0.0284(8) -0.0025(8) 0.0048(7) 0.0036(8)
C105 0.0443(11) 0.0344(10) 0.0327(8) -0.0081(7) 0.0066(8) 0.0015(8)
C106 0.0326(8) 0.0355(9) 0.0269(7) -0.0024(6) 0.0089(6) 0.0082(7)
C107 0.0240(7) 0.0272(8) 0.0238(6) 0.0005(6) 0.0073(5) 0.0015(6)
N108 0.0245(6) 0.0218(6) 0.0241(5) 0.0014(5) 0.0042(5) 0.0024(5)
C109 0.0489(12) 0.0455(13) 0.0357(9) 0.0156(9) 0.0151(9) 0.0124(10)
C110 0.0336(9) 0.0406(10) 0.0297(7) 0.0027(7) 0.0131(7) 0.0032(7)
C111 0.0454(12) 0.0644(17) 0.0304(9) 0.0004(9) 0.0180(8) 0.0079(11)
C112 0.0365(9) 0.0497(13) 0.0398(9) -0.0040(10) 0.0134(8) -0.0055(10)
C113 0.0294(7) 0.0267(8) 0.0260(7) 0.0072(6) 0.0111(6) 0.0063(6)
C114 0.0452(11) 0.0285(9) 0.0310(8) 0.0021(7) 0.0087(7) 0.0096(8)
C115 0.0650(16) 0.0309(10) 0.0421(11) 0.0071(8) 0.0183(11) 0.0219(11)
C116 0.0503(13) 0.0552(16) 0.0475(12) 0.0203(11) 0.0220(10) 0.0311(12)
C117 0.0319(10) 0.0633(17) 0.0496(12) 0.0172(12) 0.0114(9) 0.0161(10)
C118 0.0276(8) 0.0417(11) 0.0427(10) 0.0095(9) 0.0064(7) 0.0032(8)
C119 0.0211(6) 0.0222(7) 0.0260(6) 0.0016(5) 0.0036(5) 0.0022(5)
C120 0.0309(8) 0.0304(9) 0.0306(8) -0.0033(7) -0.0021(6) 0.0040(7)
C121 0.0338(9) 0.0415(12) 0.0347(9) 0.0013(8) -0.0057(7) 0.0061(8)
C122 0.0408(11) 0.0333(11) 0.0482(11) 0.0048(9) -0.0039(9) 0.0101(9)
C123 0.0566(14) 0.0261(10) 0.0491(12) -0.0025(9) -0.0064(10) 0.0122(10)
C124 0.0433(10) 0.0224(8) 0.0359(9) -0.0043(7) -0.0041(8) 0.0055(7)
N131 0.0229(15) 0.0204(19) 0.0220(9) -0.0014(12) 0.0024(9) -0.0027(11)
C132 0.0256(10) 0.0202(15) 0.0224(7) -0.0027(13) 0.0030(6) -0.0018(14)
C133 0.0329(10) 0.0325(11) 0.0213(8) -0.0029(10) 0.0000(7) 0.0033(11)
C134 0.037(3) 0.064(4) 0.0305(16) -0.0108(17) 0.0005(14) 0.008(2)
C135 0.0462(16) 0.0393(15) 0.0358(13) -0.0117(11) -0.0059(12) 0.0136(13)
C136 0.0355(12) 0.0286(10) 0.0298(11) -0.0061(10) -0.0034(9) -0.0007(10)
C137 0.0316(9) 0.0215(16) 0.0241(10) -0.0028(13) 0.0005(8) 0.0050(15)
N138 0.0332(9) 0.015(2) 0.0264(12) 0.0012(12) 0.0029(9) -0.0018(16)
C139 0.0432(15) 0.0472(18) 0.0310(12) 0.0030(12) -0.0007(11) -0.0056(14)
C140 0.0382(13) 0.0314(12) 0.0283(11) -0.0047(10) -0.0019(10) 0.0040(10)
C141 0.0521(18) 0.056(2) 0.0280(12) -0.0072(12) -0.0066(12) 0.0030(16)
C142 0.038(2) 0.0307(17) 0.0321(16) -0.0042(12) 0.0066(11) 0.0024(15)
C143 0.0233(15) 0.031(3) 0.0183(14) 0.0005(14) 0.0006(11) -0.0016(15)
C144 0.0274(11) 0.037(3) 0.0310(9) 0.003(2) 0.0080(8) 0.002(2)
C145 0.0288(10) 0.045(3) 0.0336(10) 0.004(3) 0.0087(8) -0.005(2)
C146 0.0355(12) 0.038(3) 0.0385(15) 0.012(3) 0.0043(10) -0.008(3)
C147 0.0427(18) 0.031(3) 0.033(2) -0.0044(15) 0.0054(16) -0.0072(19)
C148 0.0305(19) 0.030(3) 0.029(2) -0.0008(15) 0.0057(15) -0.0047(15)
C149 0.0380(11) 0.023(2) 0.027(2) 0.0086(13) -0.0083(14) -0.0068(16)
C150 0.044(2) 0.019(3) 0.056(2) 0.001(2) -0.0143(16) -0.006(2)
C151 0.054(4) 0.026(3) 0.074(3) 0.016(3) -0.024(3) -0.013(2)
C152 0.063(4) 0.047(3) 0.075(4) 0.033(3) -0.032(2) -0.033(3)
C153 0.0543(19) 0.062(4) 0.047(4) 0.027(2) -0.006(2) -0.027(2)
C154 0.0439(13) 0.040(3) 0.032(3) 0.0103(18) -0.0002(19) -0.0109(19)
Fe2 0.02790(10) 0.02461(11) 0.02049(8) 0.00080(8) 0.00376(7) 0.00142(9)
N201 0.0317(7) 0.0236(7) 0.0256(6) -0.0001(5) 0.0041(5) 0.0000(5)
C202 0.0349(8) 0.0255(8) 0.0232(6) -0.0005(6) 0.0013(6) 0.0024(6)
C203 0.0450(10) 0.0274(8) 0.0234(7) 0.0003(6) 0.0005(6) -0.0019(7)
C204 0.0541(12) 0.0297(9) 0.0248(7) 0.0004(6) 0.0109(7) 0.0075(8)
C205 0.0518(12) 0.0370(10) 0.0287(8) 0.0021(7) 0.0141(8) 0.0045(9)
C206 0.0410(9) 0.0302(8) 0.0216(6) 0.0027(6) 0.0037(6) -0.0012(8)
C207 0.0305(7) 0.0275(7) 0.0225(6) 0.0018(6) 0.0032(5) 0.0030(7)
N208 0.0293(6) 0.0258(7) 0.0228(5) 0.0011(5) 0.0024(5) 0.0014(5)
C209 0.0561(13) 0.0313(10) 0.0347(9) -0.0018(8) -0.0024(9) -0.0102(9)
C210 0.0460(10) 0.0290(8) 0.0277(7) 0.0050(7) -0.0043(7) -0.0028(8)
C211 0.0770(17) 0.0470(14) 0.0268(8) 0.0051(9) -0.0088(9) -0.0149(13)
C212 0.0406(11) 0.0315(9) 0.0503(11) 0.0047(9) -0.0081(9) 0.0026(8)
C213 0.0320(8) 0.0270(8) 0.0253(7) 0.0018(6) 0.0014(6) 0.0001(6)
C214 0.0339(9) 0.0341(10) 0.0316(8) -0.0013(7) 0.0048(7) -0.0044(7)
C215 0.0417(11) 0.0434(12) 0.0331(9) 0.0033(8) 0.0047(8) -0.0103(9)
C216 0.0497(12) 0.0358(11) 0.0336(9) 0.0093(8) -0.0031(8) -0.0105(9)
C217 0.0559(13) 0.0249(9) 0.0339(9) 0.0046(7) -0.0028(8) -0.0009(8)
C218 0.0423(10) 0.0265(8) 0.0306(8) 0.0014(6) 0.0025(7) 0.0029(7)
C219 0.0275(7) 0.0342(9) 0.0240(6) 0.0051(6) 0.0021(6) -0.0014(6)
C220 0.0428(11) 0.0324(10) 0.0380(9) 0.0003(8) 0.0115(8) -0.0102(8)
C221 0.0550(14) 0.0370(12) 0.0544(13) 0.0039(10) 0.0099(11) -0.0153(11)
C222 0.0440(12) 0.0585(16) 0.0466(12) 0.0173(11) -0.0001(10) -0.0208(12)
C223 0.0312(9) 0.0692(18) 0.0351(9) 0.0125(10) 0.0034(7) -0.0132(10)
C224 0.0271(8) 0.0545(13) 0.0313(8) 0.0047(8) 0.0051(6) -0.0040(8)
N231 0.023(3) 0.0221(12) 0.0205(19) 0.0030(12) 0.0004(15) 0.0045(14)
C232 0.023(2) 0.0259(10) 0.0218(14) 0.0032(9) 0.0021(13) 0.0054(15)
C233 0.0355(12) 0.0315(12) 0.0245(10) 0.0042(9) 0.0076(8) 0.0112(11)
C234 0.0468(17) 0.0361(18) 0.0287(14) 0.0065(12) 0.0039(13) -0.0021(14)
C235 0.0326(12) 0.0451(17) 0.0306(11) 0.0045(11) 0.0040(9) 0.0034(11)
C236 0.0302(10) 0.0296(11) 0.0212(8) 0.0070(8) 0.0033(10) 0.0049(12)
C237 0.028(3) 0.0236(17) 0.0226(7) 0.0037(9) 0.0060(13) 0.0054(14)
N238 0.0285(18) 0.016(2) 0.0245(10) 0.0029(17) 0.0041(10) 0.0076(15)
C239 0.0390(15) 0.0487(18) 0.0362(13) 0.0114(12) 0.0120(11) 0.0152(13)
C240 0.0365(12) 0.0355(14) 0.0286(10) 0.0052(9) 0.0116(9) 0.0056(10)
C241 0.0514(17) 0.052(2) 0.0322(11) 0.0079(13) 0.0185(11) 0.0096(15)
C242 0.054(2) 0.039(2) 0.038(2) 0.0008(15) 0.0038(16) -0.0080(17)
C243 0.025(4) 0.0237(9) 0.028(2) -0.0009(15) 0.0060(18) -0.001(2)
C244 0.041(2) 0.0284(11) 0.0300(12) 0.0009(9) 0.003(2) 0.012(2)
C245 0.051(3) 0.0306(14) 0.0419(15) 0.0025(11) 0.006(2) 0.017(2)
C246 0.052(4) 0.0453(17) 0.048(3) 0.0177(19) 0.005(3) 0.031(3)
C247 0.033(4) 0.0464(18) 0.040(4) 0.006(2) -0.013(2) 0.006(2)
C248 0.037(2) 0.0345(14) 0.031(5) 0.003(3) 0.001(3) 0.0036(14)
C249 0.0339(11) 0.028(3) 0.021(2) 0.002(2) 0.0076(13) 0.004(2)
C250 0.0345(15) 0.031(3) 0.0572(18) 0.013(3) -0.0013(14) 0.004(2)
C251 0.0379(14) 0.066(6) 0.059(3) 0.010(4) 0.0045(17) 0.018(3)
C252 0.0567(17) 0.045(4) 0.047(3) 0.018(3) 0.0248(18) 0.031(3)
C253 0.064(3) 0.025(3) 0.045(4) 0.011(3) 0.023(2) 0.010(3)
C254 0.0467(12) 0.027(4) 0.039(4) 0.008(4) 0.0110(19) 0.003(3)
N731 0.0285(18) 0.016(2) 0.0245(10) 0.0029(17) 0.0041(10) 0.0076(15)
C732 0.028(3) 0.0236(17) 0.0226(7) 0.0037(9) 0.0060(13) 0.0054(14)
C733 0.0302(10) 0.0296(11) 0.0212(8) 0.0070(8) 0.0033(10) 0.0049(12)
C734 0.0468(17) 0.0361(18) 0.0287(14) 0.0065(12) 0.0039(13) -0.0021(14)
C735 0.0326(12) 0.0451(17) 0.0306(11) 0.0045(11) 0.0040(9) 0.0034(11)
C736 0.0355(12) 0.0315(12) 0.0245(10) 0.0042(9) 0.0076(8) 0.0112(11)
C737 0.023(2) 0.0259(10) 0.0218(14) 0.0032(9) 0.0021(13) 0.0054(15)
N738 0.023(3) 0.0221(12) 0.0205(19) 0.0030(12) 0.0004(15) 0.0045(14)
C739 0.0390(15) 0.0487(18) 0.0362(13) 0.0114(12) 0.0120(11) 0.0152(13)
C740 0.0365(12) 0.0355(14) 0.0286(10) 0.0052(9) 0.0116(9) 0.0056(10)
C741 0.0514(17) 0.052(2) 0.0322(11) 0.0079(13) 0.0185(11) 0.0096(15)
C742 0.054(2) 0.039(2) 0.038(2) 0.0008(15) 0.0038(16) -0.0080(17)
C743 0.0339(11) 0.028(3) 0.021(2) 0.002(2) 0.0076(13) 0.004(2)
C744 0.0345(15) 0.031(3) 0.0572(18) 0.013(3) -0.0013(14) 0.004(2)
C745 0.0379(14) 0.066(6) 0.059(3) 0.010(4) 0.0045(17) 0.018(3)
C746 0.0567(17) 0.045(4) 0.047(3) 0.018(3) 0.0248(18) 0.031(3)
C747 0.064(3) 0.025(3) 0.045(4) 0.011(3) 0.023(2) 0.010(3)
C748 0.0467(12) 0.027(4) 0.039(4) 0.008(4) 0.0110(19) 0.003(3)
C749 0.025(4) 0.0237(9) 0.028(2) -0.0009(15) 0.0060(18) -0.001(2)
C750 0.041(2) 0.0284(11) 0.0300(12) 0.0009(9) 0.003(2) 0.012(2)
C751 0.051(3) 0.0306(14) 0.0419(15) 0.0025(11) 0.006(2) 0.017(2)
C752 0.052(4) 0.0453(17) 0.048(3) 0.0177(19) 0.005(3) 0.031(3)
C753 0.033(4) 0.0464(18) 0.040(4) 0.006(2) -0.013(2) 0.006(2)
C754 0.037(2) 0.0345(14) 0.031(5) 0.003(3) 0.001(3) 0.0036(14)
N631 0.0332(9) 0.015(2) 0.0264(12) 0.0012(12) 0.0029(9) -0.0018(16)
C632 0.0316(9) 0.0215(16) 0.0241(10) -0.0028(13) 0.0005(8) 0.0050(15)
C633 0.0355(12) 0.0286(10) 0.0298(11) -0.0061(10) -0.0034(9) -0.0007(10)
C634 0.037(3) 0.064(4) 0.0305(16) -0.0108(17) 0.0005(14) 0.008(2)
C635 0.0462(16) 0.0393(15) 0.0358(13) -0.0117(11) -0.0059(12) 0.0136(13)
C636 0.0329(10) 0.0325(11) 0.0213(8) -0.0029(10) 0.0000(7) 0.0033(11)
C637 0.0256(10) 0.0202(15) 0.0224(7) -0.0027(13) 0.0030(6) -0.0018(14)
N638 0.0229(15) 0.0204(19) 0.0220(9) -0.0014(12) 0.0024(9) -0.0027(11)
C639 0.0432(15) 0.0472(18) 0.0310(12) 0.0030(12) -0.0007(11) -0.0056(14)
C640 0.0382(13) 0.0314(12) 0.0283(11) -0.0047(10) -0.0019(10) 0.0040(10)
C641 0.0521(18) 0.056(2) 0.0280(12) -0.0072(12) -0.0066(12) 0.0030(16)
C642 0.038(2) 0.0307(17) 0.0321(16) -0.0042(12) 0.0066(11) 0.0024(15)
C643 0.0380(11) 0.023(2) 0.027(2) 0.0086(13) -0.0083(14) -0.0068(16)
C644 0.044(2) 0.019(3) 0.056(2) 0.001(2) -0.0143(16) -0.006(2)
C645 0.054(4) 0.026(3) 0.074(3) 0.016(3) -0.024(3) -0.013(2)
C646 0.063(4) 0.047(3) 0.075(4) 0.033(3) -0.032(2) -0.033(3)
C647 0.0543(19) 0.062(4) 0.047(4) 0.027(2) -0.006(2) -0.027(2)
C648 0.0439(13) 0.040(3) 0.032(3) 0.0103(18) -0.0002(19) -0.0109(19)
C649 0.0233(15) 0.031(3) 0.0183(14) 0.0005(14) 0.0006(11) -0.0016(15)
C650 0.0274(11) 0.037(3) 0.0310(9) 0.003(2) 0.0080(8) 0.002(2)
C651 0.0288(10) 0.045(3) 0.0336(10) 0.004(3) 0.0087(8) -0.005(2)
C652 0.0355(12) 0.038(3) 0.0385(15) 0.012(3) 0.0043(10) -0.008(3)
C653 0.0427(18) 0.031(3) 0.033(2) -0.0044(15) 0.0054(16) -0.0072(19)
C654 0.0305(19) 0.030(3) 0.029(2) -0.0008(15) 0.0057(15) -0.0047(15)

loop_
_atom_type_symbol
_atom_type_description
_atom_type_scat_dispersion_real
_atom_type_scat_dispersion_imag
_atom_type_scat_source
C C 0.0033 0.0016 'International Tables Vol C Tables 4.2.6.8 and 6.1.1.4'
H H 0.0000 0.0000 'International Tables Vol C Tables 4.2.6.8 and 6.1.1.4'
N N 0.0061 0.0033 'International Tables Vol C Tables 4.2.6.8 and 6.1.1.4'
Fe Fe 0.3463 0.8444 'International Tables Vol C Tables 4.2.6.8 and 6.1.1.4'

loop_
_geom_angle_atom_site_label_1
_geom_angle_atom_site_label_2
_geom_angle_atom_site_label_3
_geom_angle
_geom_angle_site_symmetry_1
_geom_angle_site_symmetry_3
_geom_angle_publ_flag
N631 Fe1 N131 73.86(18) . . ?
N631 Fe1 N108 129.4(2) . . ?
N131 Fe1 N108 118.21(14) . . ?
N631 Fe1 N101 120.06(16) . . ?
N131 Fe1 N101 140.37(14) . . ?
N108 Fe1 N101 83.07(6) . . ?
N631 Fe1 N638 85.02(15) . . ?
N131 Fe1 N638 11.17(14) . . ?
N108 Fe1 N638 111.05(18) . . ?
N101 Fe1 N638 134.45(17) . . ?
N631 Fe1 N138 9.68(19) . . ?
N131 Fe1 N138 82.22(12) . . ?
N108 Fe1 N138 129.92(16) . . ?
N101 Fe1 N138 110.52(11) . . ?
N638 Fe1 N138 93.36(17) . . ?
C102 N101 C113 120.49(14) . . ?
C102 N101 Fe1 109.51(12) . . ?
C113 N101 Fe1 129.63(12) . . ?
N101 C102 C107 118.33(15) . . ?
N101 C102 C103 135.61(17) . . ?
C107 C102 C103 106.02(14) . . ?
C109 C103 C102 118.95(18) . . ?
C109 C103 C110 115.18(17) . . ?
C102 C103 C110 99.14(14) . . ?
C109 C103 C104 115.34(18) . . ?
C102 C103 C104 105.06(16) . . ?
C110 C103 C104 100.45(17) . . ?
C105 C104 C103 104.61(16) . . ?
C104 C105 C106 102.90(18) . . ?
C107 C106 C110 98.98(15) . . ?
C107 C106 C105 106.37(15) . . ?
C110 C106 C105 102.04(16) . . ?
N108 C107 C102 118.49(15) . . ?
N108 C107 C106 133.87(16) . . ?
C102 C107 C106 107.44(14) . . ?
C107 N108 C119 123.04(15) . . ?
C107 N108 Fe1 109.45(12) . . ?
C119 N108 Fe1 127.51(11) . . ?
C112 C110 C111 108.20(18) . . ?
C112 C110 C106 112.91(18) . . ?
C111 C110 C106 113.4(2) . . ?
C112 C110 C103 113.79(19) . . ?
C111 C110 C103 113.77(18) . . ?
C106 C110 C103 94.43(15) . . ?
C114 C113 C118 119.42(19) . . ?
C114 C113 N101 119.52(18) . . ?
C118 C113 N101 121.04(19) . . ?
C113 C114 C115 120.0(2) . . ?
C116 C115 C114 120.7(3) . . ?
C117 C116 C115 119.3(2) . . ?
C116 C117 C118 121.0(3) . . ?
C117 C118 C113 119.6(2) . . ?
C124 C119 C120 118.36(17) . . ?
C124 C119 N108 123.52(16) . . ?
C120 C119 N108 117.95(17) . . ?
C121 C120 C119 120.81(19) . . ?
C122 C121 C120 120.8(2) . . ?
C121 C122 C123 119.1(2) . . ?
C122 C123 C124 120.8(2) . . ?
C119 C124 C123 120.10(19) . . ?
C132 N131 C143 122.1(4) . . ?
C132 N131 Fe1 111.4(2) . . ?
C143 N131 Fe1 126.5(3) . . ?
N131 C132 C137 117.9(3) . . ?
N131 C132 C133 134.4(3) . . ?
C137 C132 C133 107.5(3) . . ?
C139 C133 C132 120.0(3) . . ?
C139 C133 C134 116.0(4) . . ?
C132 C133 C134 104.7(3) . . ?
C139 C133 C140 115.5(3) . . ?
C132 C133 C140 98.3(2) . . ?
C134 C133 C140 99.0(3) . . ?
C135 C134 C133 104.8(5) . . ?
C134 C135 C136 103.4(4) . . ?
C137 C136 C140 99.1(2) . . ?
C137 C136 C135 105.3(3) . . ?
C140 C136 C135 101.9(3) . . ?
N138 C137 C132 120.0(3) . . ?
N138 C137 C136 132.2(3) . . ?
C132 C137 C136 107.3(3) . . ?
C137 N138 C149 122.7(4) . . ?
C137 N138 Fe1 107.6(2) . . ?
C149 N138 Fe1 129.7(4) . . ?
C142 C140 C136 112.1(3) . . ?
C142 C140 C141 110.0(4) . . ?
C136 C140 C141 112.1(3) . . ?
C142 C140 C133 112.8(3) . . ?
C136 C140 C133 95.2(2) . . ?
C141 C140 C133 114.0(3) . . ?
C148 C143 C144 118.4(4) . . ?
C148 C143 N131 119.1(4) . . ?
C144 C143 N131 122.2(4) . . ?
C145 C144 C143 120.9(4) . . ?
C144 C145 C146 120.7(5) . . ?
C145 C146 C147 119.1(5) . . ?
C146 C147 C148 120.5(5) . . ?
C143 C148 C147 120.2(5) . . ?
C154 C149 N138 119.0(5) . . ?
C154 C149 C150 118.5(4) . . ?
N138 C149 C150 122.5(4) . . ?
C151 C150 C149 120.1(5) . . ?
C150 C151 C152 120.4(6) . . ?
C151 C152 C153 120.5(5) . . ?
C152 C153 C154 119.5(6) . . ?
C149 C154 C153 120.9(6) . . ?
N231 Fe2 N731 75.2(3) . . ?
N231 Fe2 N201 130.5(3) . . ?
N731 Fe2 N201 117.1(2) . . ?
N231 Fe2 N208 122.7(3) . . ?
N731 Fe2 N208 135.6(2) . . ?
N201 Fe2 N208 83.43(6) . . ?
N231 Fe2 N738 8.8(3) . . ?
N731 Fe2 N738 83.46(12) . . ?
N201 Fe2 N738 124.0(2) . . ?
N208 Fe2 N738 118.8(2) . . ?
N231 Fe2 N238 84.14(14) . . ?
N731 Fe2 N238 9.1(3) . . ?
N201 Fe2 N238 110.0(2) . . ?
N208 Fe2 N238 131.8(3) . . ?
N738 Fe2 N238 92.3(3) . . ?
C202 N201 C213 125.33(16) . . ?
C202 N201 Fe2 110.54(13) . . ?
C213 N201 Fe2 123.68(12) . . ?
N201 C202 C207 117.32(16) . . ?
N201 C202 C203 136.00(18) . . ?
C207 C202 C203 106.49(15) . . ?
C209 C203 C202 119.04(17) . . ?
C209 C203 C204 115.57(19) . . ?
C202 C203 C204 104.90(16) . . ?
C209 C203 C210 114.95(18) . . ?
C202 C203 C210 98.98(15) . . ?
C204 C203 C210 100.64(16) . . ?
C205 C204 C203 104.06(17) . . ?
C206 C205 C204 103.23(17) . . ?
C207 C206 C205 106.03(15) . . ?
C207 C206 C210 99.24(15) . . ?
C205 C206 C210 102.12(18) . . ?
N208 C207 C202 119.24(15) . . ?
N208 C207 C206 133.57(18) . . ?
C202 C207 C206 107.15(15) . . ?
C207 N208 C219 119.96(15) . . ?
C207 N208 Fe2 109.03(12) . . ?
C219 N208 Fe2 130.77(12) . . ?
C212 C210 C211 108.4(2) . . ?
C212 C210 C206 113.70(18) . . ?
C211 C210 C206 112.35(19) . . ?
C212 C210 C203 113.91(18) . . ?
C211 C210 C203 113.71(19) . . ?
C206 C210 C203 94.42(15) . . ?
C214 C213 N201 118.08(18) . . ?
C214 C213 C218 118.39(19) . . ?
N201 C213 C218 123.19(17) . . ?
C215 C214 C213 120.9(2) . . ?
C214 C215 C216 120.6(2) . . ?
C217 C216 C215 119.0(2) . . ?
C216 C217 C218 120.9(2) . . ?
C217 C218 C213 120.1(2) . . ?
C220 C219 C224 118.1(2) . . ?
C220 C219 N208 118.92(16) . . ?
C224 C219 N208 122.9(2) . . ?
C221 C220 C219 120.7(2) . . ?
C220 C221 C222 120.7(3) . . ?
C223 C222 C221 119.2(2) . . ?
C222 C223 C224 121.0(2) . . ?
C223 C224 C219 120.2(2) . . ?
C232 N231 C243 125.4(8) . . ?
C232 N231 Fe2 111.4(5) . . ?
C243 N231 Fe2 122.8(6) . . ?
N231 C232 C237 116.4(6) . . ?
N231 C232 C233 137.0(5) . . ?
C237 C232 C233 106.4(4) . . ?
C239 C233 C232 119.8(3) . . ?
C239 C233 C234 113.2(4) . . ?
C232 C233 C234 106.3(4) . . ?
C239 C233 C240 115.9(3) . . ?
C232 C233 C240 98.7(3) . . ?
C234 C233 C240 100.3(3) . . ?
C233 C234 C235 104.1(4) . . ?
C236 C235 C234 103.0(3) . . ?
C237 C236 C240 98.8(3) . . ?
C237 C236 C235 105.4(4) . . ?
C240 C236 C235 102.2(3) . . ?
N238 C237 C232 121.3(6) . . ?
N238 C237 C236 130.9(5) . . ?
C232 C237 C236 107.9(5) . . ?
C237 N238 C249 119.0(8) . . ?
C237 N238 Fe2 106.1(4) . . ?
C249 N238 Fe2 133.8(6) . . ?
C242 C240 C241 109.7(4) . . ?
C242 C240 C236 113.7(4) . . ?
C241 C240 C236 113.3(3) . . ?
C242 C240 C233 112.2(3) . . ?
C241 C240 C233 113.0(3) . . ?
C236 C240 C233 94.4(2) . . ?
C244 C243 C248 119.9(10) . . ?
C244 C243 N231 121.7(6) . . ?
C248 C243 N231 118.3(11) . . ?
C243 C244 C245 119.5(5) . . ?
C246 C245 C244 120.4(7) . . ?
C247 C246 C245 120.6(6) . . ?
C246 C247 C248 120.2(8) . . ?
C243 C248 C247 119.2(13) . . ?
C254 C249 N238 121.4(11) . . ?
C254 C249 C250 117.7(10) . . ?
N238 C249 C250 120.8(7) . . ?
C251 C250 C249 120.0(6) . . ?
C252 C251 C250 122.2(7) . . ?
C251 C252 C253 118.2(6) . . ?
C254 C253 C252 120.3(8) . . ?
C249 C254 C253 121.6(14) . . ?
C732 N731 C743 119.3(6) . . ?
C732 N731 Fe2 109.9(4) . . ?
C743 N731 Fe2 128.2(5) . . ?
N731 C732 C737 117.6(6) . . ?
N731 C732 C733 134.3(4) . . ?
C737 C732 C733 107.4(4) . . ?
C739 C733 C732 119.8(3) . . ?
C739 C733 C734 114.8(3) . . ?
C732 C733 C734 104.1(3) . . ?
C739 C733 C740 115.3(3) . . ?
C732 C733 C740 99.2(3) . . ?
C734 C733 C740 101.0(3) . . ?
C733 C734 C735 103.8(3) . . ?
C736 C735 C734 103.0(3) . . ?
C737 C736 C740 100.4(2) . . ?
C737 C736 C735 104.5(3) . . ?
C740 C736 C735 102.6(3) . . ?
N738 C737 C732 119.2(5) . . ?
N738 C737 C736 132.8(4) . . ?
C732 C737 C736 106.4(4) . . ?
C737 N738 C749 122.5(7) . . ?
C737 N738 Fe2 107.4(4) . . ?
C749 N738 Fe2 130.1(6) . . ?
C742 C740 C741 109.6(4) . . ?
C742 C740 C736 114.2(4) . . ?
C741 C740 C736 113.3(3) . . ?
C742 C740 C733 112.0(4) . . ?
C741 C740 C733 113.1(3) . . ?
C736 C740 C733 94.0(2) . . ?
C744 C743 C748 121.0(9) . . ?
C744 C743 N731 119.7(6) . . ?
C748 C743 N731 119.1(10) . . ?
C743 C744 C745 118.9(6) . . ?
C746 C745 C744 120.2(7) . . ?
C747 C746 C745 120.5(6) . . ?
C746 C747 C748 120.9(7) . . ?
C743 C748 C747 118.1(12) . . ?
N738 C749 C754 120.1(10) . . ?
N738 C749 C750 121.8(6) . . ?
C754 C749 C750 117.5(9) . . ?
C751 C750 C749 119.7(5) . . ?
C752 C751 C750 122.3(6) . . ?
C751 C752 C753 118.7(6) . . ?
C754 C753 C752 119.4(7) . . ?
C749 C754 C753 122.1(13) . . ?
C632 N631 C643 124.5(6) . . ?
C632 N631 Fe1 111.0(3) . . ?
C643 N631 Fe1 124.4(5) . . ?
N631 C632 C637 117.4(4) . . ?
N631 C632 C633 133.4(4) . . ?
C637 C632 C633 107.3(3) . . ?
C639 C633 C632 121.6(3) . . ?
C639 C633 C640 115.5(3) . . ?
C632 C633 C640 98.8(3) . . ?
C639 C633 C634 113.9(5) . . ?
C632 C633 C634 104.6(4) . . ?
C640 C633 C634 99.4(4) . . ?
C635 C634 C633 104.0(6) . . ?
C634 C635 C636 103.8(5) . . ?
C640 C636 C637 99.1(3) . . ?
C640 C636 C635 102.6(3) . . ?
C637 C636 C635 103.6(3) . . ?
N638 C637 C632 120.9(4) . . ?
N638 C637 C636 130.5(4) . . ?
C632 C637 C636 107.4(3) . . ?
C637 N638 C649 119.7(5) . . ?
C637 N638 Fe1 104.4(3) . . ?
C649 N638 Fe1 135.4(4) . . ?
C642 C640 C636 111.7(4) . . ?
C642 C640 C641 109.3(4) . . ?
C636 C640 C641 112.7(4) . . ?
C642 C640 C633 113.8(4) . . ?
C636 C640 C633 95.3(3) . . ?
C641 C640 C633 113.5(3) . . ?
C648 C643 C644 118.8(5) . . ?
C648 C643 N631 117.8(6) . . ?
C644 C643 N631 122.8(6) . . ?
C645 C644 C643 120.4(6) . . ?
C644 C645 C646 121.2(7) . . ?
C645 C646 C647 119.1(6) . . ?
C646 C647 C648 120.4(7) . . ?
C643 C648 C647 120.1(7) . . ?
C654 C649 N638 120.6(6) . . ?
C654 C649 C650 118.2(5) . . ?
N638 C649 C650 121.2(5) . . ?
C651 C650 C649 120.3(6) . . ?
C650 C651 C652 120.4(6) . . ?
C651 C652 C653 120.1(6) . . ?
C654 C653 C652 119.7(6) . . ?
C649 C654 C653 121.1(7) . . ?

loop_
_geom_bond_atom_site_label_1
_geom_bond_atom_site_label_2
_geom_bond_distance
_geom_bond_site_symmetry_2
_geom_bond_publ_flag
Fe1 N631 1.919(6) . ?
Fe1 N131 1.996(4) . ?
Fe1 N108 2.0199(15) . ?
Fe1 N101 2.0230(14) . ?
Fe1 N638 2.082(6) . ?
Fe1 N138 2.101(4) . ?
N101 C102 1.336(2) . ?
N101 C113 1.425(2) . ?
C102 C107 1.405(3) . ?
C102 C103 1.539(2) . ?
C103 C109 1.512(3) . ?
C103 C110 1.570(3) . ?
C103 C104 1.582(3) . ?
C104 C105 1.538(3) . ?
C105 C106 1.572(3) . ?
C106 C107 1.528(2) . ?
C106 C110 1.547(3) . ?
C107 N108 1.343(2) . ?
N108 C119 1.408(2) . ?
C110 C112 1.525(3) . ?
C110 C111 1.546(3) . ?
C113 C114 1.393(3) . ?
C113 C118 1.402(3) . ?
C114 C115 1.395(3) . ?
C115 C116 1.389(4) . ?
C116 C117 1.379(5) . ?
C117 C118 1.397(3) . ?
C119 C124 1.394(3) . ?
C119 C120 1.403(3) . ?
C120 C121 1.389(3) . ?
C121 C122 1.376(4) . ?
C122 C123 1.390(3) . ?
C123 C124 1.401(3) . ?
N131 C132 1.351(4) . ?
N131 C143 1.416(5) . ?
C132 C137 1.390(5) . ?
C132 C133 1.537(4) . ?
C133 C139 1.499(5) . ?
C133 C134 1.585(9) . ?
C133 C140 1.586(4) . ?
C134 C135 1.541(9) . ?
C135 C136 1.568(5) . ?
C136 C137 1.533(4) . ?
C136 C140 1.540(5) . ?
C137 N138 1.341(5) . ?
N138 C149 1.391(5) . ?
C140 C142 1.526(7) . ?
C140 C141 1.544(4) . ?
C143 C148 1.393(6) . ?
C143 C144 1.397(7) . ?
C144 C145 1.378(6) . ?
C145 C146 1.380(8) . ?
C146 C147 1.389(10) . ?
C147 C148 1.395(7) . ?
C149 C154 1.386(7) . ?
C149 C150 1.428(7) . ?
C150 C151 1.378(6) . ?
C151 C152 1.380(9) . ?
C152 C153 1.391(11) . ?
C153 C154 1.396(8) . ?
Fe2 N231 1.966(9) . ?
Fe2 N731 1.986(8) . ?
Fe2 N201 2.0030(16) . ?
Fe2 N208 2.0299(15) . ?
Fe2 N738 2.047(8) . ?
Fe2 N238 2.057(9) . ?
N201 C202 1.350(2) . ?
N201 C213 1.403(3) . ?
C202 C207 1.410(3) . ?
C202 C203 1.534(3) . ?
C203 C209 1.518(3) . ?
C203 C204 1.570(3) . ?
C203 C210 1.571(3) . ?
C204 C205 1.558(3) . ?
C205 C206 1.550(3) . ?
C206 C207 1.521(2) . ?
C206 C210 1.555(3) . ?
C207 N208 1.339(2) . ?
N208 C219 1.412(3) . ?
C210 C212 1.526(3) . ?
C210 C211 1.541(3) . ?
C213 C214 1.400(3) . ?
C213 C218 1.406(3) . ?
C214 C215 1.388(3) . ?
C215 C216 1.391(4) . ?
C216 C217 1.388(4) . ?
C217 C218 1.398(3) . ?
C219 C220 1.402(3) . ?
C219 C224 1.408(3) . ?
C220 C221 1.384(3) . ?
C221 C222 1.389(4) . ?
C222 C223 1.379(5) . ?
C223 C224 1.390(4) . ?
N231 C232 1.347(7) . ?
N231 C243 1.446(11) . ?
C232 C237 1.401(5) . ?
C232 C233 1.534(6) . ?
C233 C239 1.519(5) . ?
C233 C234 1.559(7) . ?
C233 C240 1.584(5) . ?
C234 C235 1.569(6) . ?
C235 C236 1.563(5) . ?
C236 C237 1.521(6) . ?
C236 C240 1.553(4) . ?
C237 N238 1.340(8) . ?
N238 C249 1.386(10) . ?
C240 C242 1.531(7) . ?
C240 C241 1.544(4) . ?
C243 C244 1.375(11) . ?
C243 C248 1.399(13) . ?
C244 C245 1.401(7) . ?
C245 C246 1.373(9) . ?
C246 C247 1.352(15) . ?
C247 C248 1.407(17) . ?
C249 C254 1.384(12) . ?
C249 C250 1.432(12) . ?
C250 C251 1.383(7) . ?
C251 C252 1.369(9) . ?
C252 C253 1.419(15) . ?
C253 C254 1.390(17) . ?
N731 C732 1.346(7) . ?
N731 C743 1.459(10) . ?
C732 C737 1.402(4) . ?
C732 C733 1.536(5) . ?
C733 C739 1.518(4) . ?
C733 C734 1.556(6) . ?
C733 C740 1.586(4) . ?
C734 C735 1.569(6) . ?
C735 C736 1.563(5) . ?
C736 C737 1.523(5) . ?
C736 C740 1.548(4) . ?
C737 N738 1.346(7) . ?
N738 C749 1.375(10) . ?
C740 C742 1.531(7) . ?
C740 C741 1.548(4) . ?
C743 C744 1.369(11) . ?
C743 C748 1.393(12) . ?
C744 C745 1.402(7) . ?
C745 C746 1.373(9) . ?
C746 C747 1.349(14) . ?
C747 C748 1.406(16) . ?
C749 C754 1.389(12) . ?
C749 C750 1.436(11) . ?
C750 C751 1.387(6) . ?
C751 C752 1.370(9) . ?
C752 C753 1.423(14) . ?
C753 C754 1.390(16) . ?
N631 C632 1.353(5) . ?
N631 C643 1.411(6) . ?
C632 C637 1.393(5) . ?
C632 C633 1.534(5) . ?
C633 C639 1.500(5) . ?
C633 C640 1.584(5) . ?
C633 C634 1.592(10) . ?
C634 C635 1.544(10) . ?
C635 C636 1.572(5) . ?
C636 C640 1.536(5) . ?
C636 C637 1.536(5) . ?
C637 N638 1.344(5) . ?
N638 C649 1.399(6) . ?
C640 C642 1.527(8) . ?
C640 C641 1.545(5) . ?
C643 C648 1.395(7) . ?
C643 C644 1.399(8) . ?
C644 C645 1.375(6) . ?
C645 C646 1.381(9) . ?
C646 C647 1.390(11) . ?
C647 C648 1.397(8) . ?
C649 C654 1.382(7) . ?
C649 C650 1.425(8) . ?
C650 C651 1.377(6) . ?
C651 C652 1.380(9) . ?
C652 C653 1.393(12) . ?
C653 C654 1.393(8) . ?
